data_4128898
loop_
_publ_author_name
'Zheng, Qi'
'Kupper, Manuel'
'Xuan, Weimin'
'Oki, Hirofumi'
'Tsunashima, Ryo'
'Long, De-Liang'
'Cronin, Leroy'

_publ_section_title
;
 Anisotropic Polyoxometalate Cages Assembled via Layers of Heteroanion
 Templates.
;
_journal_issue 34
_journal_name_full 'Journal of the American Chemical Society'
_journal_page_first 13479
_journal_page_last 13486
_journal_paper_doi 10.1021/jacs.9b04533
_journal_volume 141
_journal_year 2019
_chemical_formula_sum 'C14 H79 Mo2 N7 O70 Se W16'
_chemical_formula_weight 4678.28
_space_group_crystal_system trigonal
_space_group_IT_number 166
_space_group_name_Hall '-R 3 2"'
_space_group_name_H-M_alt 'R -3 m :H'
_atom_sites_solution_primary direct
_atom_sites_solution_secondary difmap
_audit_creation_method SHELXL-2018/3
_cell_angle_alpha 90
_cell_angle_beta 90
_cell_angle_gamma 120.000(15)
_cell_formula_units_Z 3
_cell_length_a 21.1690(9)
_cell_length_b 21.1690(13)
_cell_length_c 15.8379(12)
_cell_measurement_reflns_used 1974
_cell_measurement_temperature 150(2)
_cell_measurement_theta_max 26.2
_cell_measurement_theta_min 2.80
_cell_volume 6146.5(11)
_computing_cell_refinement Apex3
_computing_data_collection Apex3
_computing_data_reduction Apex3
_computing_molecular_graphics Diamond3
_computing_publication_material WinGX
_computing_structure_refinement 'SHELXL-2018/3 (Sheldrick, 2018)'
_computing_structure_solution 'SHELXS-97 (Sheldrick, 2008)'
_diffrn_ambient_temperature 150(2)
_diffrn_measured_fraction_theta_full 0.997
_diffrn_measured_fraction_theta_max 0.997
_diffrn_measurement_device_type 'Bruker Apex II Quasar'
_diffrn_measurement_method '\w & \f scans'
_diffrn_radiation_type MoK\a
_diffrn_radiation_wavelength 0.71073
_diffrn_reflns_av_R_equivalents 0.0493
_diffrn_reflns_av_unetI/netI 0.0436
_diffrn_reflns_Laue_measured_fraction_full 0.997
_diffrn_reflns_Laue_measured_fraction_max 0.997
_diffrn_reflns_limit_h_max 16
_diffrn_reflns_limit_h_min -26
_diffrn_reflns_limit_k_max 24
_diffrn_reflns_limit_k_min -21
_diffrn_reflns_limit_l_max 18
_diffrn_reflns_limit_l_min -19
_diffrn_reflns_number 7799
_diffrn_reflns_point_group_measured_fraction_full 0.997
_diffrn_reflns_point_group_measured_fraction_max 0.997
_diffrn_reflns_theta_full 25.242
_diffrn_reflns_theta_max 25.994
_diffrn_reflns_theta_min 2.802
_diffrn_source '1uS Microfocus x-ray'
_exptl_absorpt_coefficient_mu 23.200
_exptl_absorpt_correction_T_max 0.093
_exptl_absorpt_correction_T_min 0.057
_exptl_absorpt_correction_type empirical
_exptl_absorpt_process_details 'SADABS-2016/2 - Bruker AXS'
_exptl_crystal_colour blue
_exptl_crystal_density_diffrn 3.792
_exptl_crystal_density_method none
_exptl_crystal_description block
_exptl_crystal_F_000 6222
_exptl_crystal_size_max 0.100
_exptl_crystal_size_mid 0.050
_exptl_crystal_size_min 0.050
_refine_diff_density_max 1.07
_refine_diff_density_min -2.22
_refine_diff_density_rms 0.23
_refine_ls_extinction_method none
_refine_ls_goodness_of_fit_ref 1.121
_refine_ls_hydrogen_treatment undef
_refine_ls_matrix_type full
_refine_ls_number_parameters 100
_refine_ls_number_reflns 1459
_refine_ls_number_restraints 4
_refine_ls_restrained_S_all 1.122
_refine_ls_R_factor_all 0.0563
_refine_ls_R_factor_gt 0.0390
_refine_ls_shift/su_max 0.002
_refine_ls_shift/su_mean 0.000
_refine_ls_structure_factor_coef Fsqd
_refine_ls_weighting_details 'w=1/[\s^2^(Fo^2^)+(0.0229P)^2^+267.9754P] where P=(Fo^2^+2Fc^2^)/3'
_refine_ls_weighting_scheme calc
_refine_ls_wR_factor_gt 0.0895
_refine_ls_wR_factor_ref 0.1010
_reflns_Friedel_coverage 0.000
_reflns_number_gt 1121
_reflns_number_total 1459
_reflns_threshold_expression 'I > 2\s(I)'
_cod_data_source_file ja9b04533_si_003.cif
_cod_data_source_block qz62f_1
_cod_depositor_comments
;
The following automatic conversions were performed:

data item '_atom_sites_solution_primary' value 'direct methods' was
changed to 'direct'.

Automatic conversion script
Id: cif_fix_values 6909 2019-04-08 15:41:33Z antanas 
;
_cod_original_cell_volume 6146.5(7)
_cod_database_code 4128898
_shelx_shelxl_version_number 2018/3
_shelx_space_group_comment
;
The symmetry employed for this shelxl refinement is uniquely defined
by the following loop, which should always be used as a source of
symmetry information in preference to the above space-group names.
They are only intended as comments.
;
_shelx_estimated_absorpt_t_min 0.205
_shelx_estimated_absorpt_t_max 0.390

loop_
_space_group_symop_operation_xyz
'x, y, z'
'-y, x-y, z'
'y, x, -z'
'-x+y, -x, z'
'-x, -x+y, -z'
'x-y, -y, -z'
'x+2/3, y+1/3, z+1/3'
'-y+2/3, x-y+1/3, z+1/3'
'y+2/3, x+1/3, -z+1/3'
'-x+y+2/3, -x+1/3, z+1/3'
'-x+2/3, -x+y+1/3, -z+1/3'
'x-y+2/3, -y+1/3, -z+1/3'
'x+1/3, y+2/3, z+2/3'
'-y+1/3, x-y+2/3, z+2/3'
'y+1/3, x+2/3, -z+2/3'
'-x+y+1/3, -x+2/3, z+2/3'
'-x+1/3, -x+y+2/3, -z+2/3'
'x-y+1/3, -y+2/3, -z+2/3'
'-x, -y, -z'
'y, -x+y, -z'
'-y, -x, z'
'x-y, x, -z'
'x, x-y, z'
'-x+y, y, z'
'-x+2/3, -y+1/3, -z+1/3'
'y+2/3, -x+y+1/3, -z+1/3'
'-y+2/3, -x+1/3, z+1/3'
'x-y+2/3, x+1/3, -z+1/3'
'x+2/3, x-y+1/3, z+1/3'
'-x+y+2/3, y+1/3, z+1/3'
'-x+1/3, -y+2/3, -z+2/3'
'y+1/3, -x+y+2/3, -z+2/3'
'-y+1/3, -x+2/3, z+2/3'
'x-y+1/3, x+2/3, -z+2/3'
'x+1/3, x-y+2/3, z+2/3'
'-x+y+1/3, y+2/3, z+2/3'

loop_
_atom_site_label
_atom_site_type_symbol
_atom_site_fract_x
_atom_site_fract_y
_atom_site_fract_z
_atom_site_U_iso_or_equiv
_atom_site_adp_type
_atom_site_occupancy
_atom_site_site_symmetry_order
_atom_site_calc_flag
_atom_site_refinement_flags_posn
_atom_site_refinement_flags_adp
_atom_site_refinement_flags_occupancy
_atom_site_disorder_assembly
_atom_site_disorder_group
W1 W 0.82965(3) 0.99385(3) 0.11546(4) 0.0493(2) Uani 0.8889 1 d . . P . .
W2 W 0.88356(4) 0.94178(2) 0.29055(7) 0.0598(3) Uani 0.8889 2 d S T P . .
Mo1 Mo 0.82965(3) 0.99385(3) 0.11546(4) 0.0493(2) Uani 0.1111 1 d . . P . .
Mo2 Mo 0.88356(4) 0.94178(2) 0.29055(7) 0.0598(3) Uani 0.1111 2 d S T P . .
Se1 Se 1.000000 1.000000 0.0949(4) 0.0358(13) Uani 0.5 6 d S T P . .
O1 O 0.9139(6) 0.9569(3) 0.1418(8) 0.042(3) Uani 1 2 d S T P . .
O2 O 0.9101(3) 1.0899(3) 0.1323(9) 0.054(3) Uani 1 2 d S T P . .
O3 O 0.8569(6) 1.000000 0.000000 0.055(3) Uani 1 2 d S T P . .
O4 O 0.7583(5) 1.0096(5) 0.1085(6) 0.061(3) Uani 1 1 d . . . . .
O5 O 0.7783(6) 0.8892(3) 0.1037(9) 0.054(3) Uani 1 2 d S T P . .
O6 O 0.8258(5) 0.9767(5) 0.2352(7) 0.059(3) Uani 1 1 d . . . . .
O9 O 0.9589(3) 1.0411(3) 0.3005(10) 0.064(4) Uani 1 2 d S T P . .
O10 O 0.8452(8) 0.9226(4) 0.3875(9) 0.068(4) Uani 1 2 d S T P . .
O11 O 0.665(5) 0.832(3) 0.255(6) 0.09(3) Uiso 0.2 2 d S . P A 1
O12 O 0.602(4) 0.935(4) 0.079(5) 0.043(18) Uiso 0.1 1 d . . P B 1
O13 O 1.000000 1.000000 1.046(8) 0.13(6) Uiso 0.3 6 d S . P C 1
O11' O 0.673(4) 0.793(4) 0.279(4) 0.034(16) Uiso 0.1 1 d . . P D 2
O12' O 0.604(4) 0.884(4) 0.027(4) 0.038(18) Uiso 0.1 1 d . . P E 2
N1 N 0.7888(7) 0.5776(13) -0.0018(16) 0.092(8) Uiso 0.8 2 d DS U P F 1
C1 C 0.8090(14) 0.6438(12) 0.0486(13) 0.036(6) Uiso 0.4 1 d D U P F 1
C2 C 0.751(4) 0.566(4) -0.086(3) 0.16(2) Uiso 0.4 1 d D U P F 1

loop_
_atom_site_aniso_label
_atom_site_aniso_U_11
_atom_site_aniso_U_22
_atom_site_aniso_U_33
_atom_site_aniso_U_23
_atom_site_aniso_U_13
_atom_site_aniso_U_12
W1 0.0320(3) 0.0352(3) 0.0827(5) 0.0017(3) 0.0014(3) 0.0182(2)
W2 0.0380(4) 0.0395(4) 0.1014(8) 0.0025(2) 0.0050(4) 0.0190(2)
Mo1 0.0320(3) 0.0352(3) 0.0827(5) 0.0017(3) 0.0014(3) 0.0182(2)
Mo2 0.0380(4) 0.0395(4) 0.1014(8) 0.0025(2) 0.0050(4) 0.0190(2)
Se1 0.0232(16) 0.0232(16) 0.061(4) 0.000 0.000 0.0116(8)
O1 0.029(6) 0.024(4) 0.075(8) 0.000(3) 0.000(6) 0.015(3)
O2 0.037(5) 0.037(5) 0.093(9) 0.002(3) -0.002(3) 0.022(6)
O3 0.036(5) 0.025(6) 0.102(10) -0.004(6) -0.002(3) 0.012(3)
O4 0.037(5) 0.052(5) 0.103(7) 0.010(5) 0.005(5) 0.029(4)
O5 0.030(6) 0.034(5) 0.096(10) 0.003(3) 0.005(6) 0.015(3)
O6 0.041(5) 0.036(5) 0.100(7) -0.003(5) 0.017(5) 0.019(4)
O9 0.042(5) 0.042(5) 0.112(11) -0.004(4) 0.004(4) 0.022(6)
O10 0.049(8) 0.068(7) 0.081(10) 0.003(4) 0.007(7) 0.024(4)

loop_
_atom_type_symbol
_atom_type_description
_atom_type_scat_dispersion_real
_atom_type_scat_dispersion_imag
_atom_type_scat_source
W W -0.8490 6.8722 'International Tables Vol C Tables 4.2.6.8 and 6.1.1.4'
Mo Mo -1.6832 0.6857 'International Tables Vol C Tables 4.2.6.8 and 6.1.1.4'
Se Se -0.0929 2.2259 'International Tables Vol C Tables 4.2.6.8 and 6.1.1.4'
O O 0.0106 0.0060 'International Tables Vol C Tables 4.2.6.8 and 6.1.1.4'
N N 0.0061 0.0033 'International Tables Vol C Tables 4.2.6.8 and 6.1.1.4'
C C 0.0033 0.0016 'International Tables Vol C Tables 4.2.6.8 and 6.1.1.4'
H H 0.0000 0.0000 'International Tables Vol C Tables 4.2.6.8 and 6.1.1.4'

loop_
_geom_angle_atom_site_label_1
_geom_angle_atom_site_label_2
_geom_angle_atom_site_label_3
_geom_angle
_geom_angle_site_symmetry_1
_geom_angle_site_symmetry_3
O4 W1 O3 101.1(5) . .
O4 W1 O2 101.9(4) . .
O3 W1 O2 89.0(4) . .
O4 W1 O6 98.1(4) . .
O3 W1 O6 160.5(4) . .
O2 W1 O6 89.7(5) . .
O4 W1 O5 100.0(4) . .
O3 W1 O5 87.9(4) . .
O2 W1 O5 158.1(4) . .
O6 W1 O5 86.1(5) . .
O4 W1 O1 170.0(4) . .
O3 W1 O1 86.4(5) . .
O2 W1 O1 84.6(4) . .
O6 W1 O1 74.1(4) . .
O5 W1 O1 73.5(4) . .
O10 W2 O9 103.1(6) . .
O10 W2 O9 103.1(6) . 2_765
O9 W2 O9 86.4(8) . 2_765
O10 W2 O6 100.7(4) . .
O9 W2 O6 87.5(5) . .
O9 W2 O6 156.3(5) 2_765 .
O10 W2 O6 100.7(4) . 23_565
O9 W2 O6 156.2(5) . 23_565
O9 W2 O6 87.5(5) 2_765 23_565
O6 W2 O6 89.0(5) . 23_565
O10 W2 O1 168.7(5) . .
O9 W2 O1 85.1(5) . .
O9 W2 O1 85.1(5) 2_765 .
O6 W2 O1 71.6(3) . .
O6 W2 O1 71.5(3) 23_565 .
O13 Se1 O1 115.2(5) 1_554 21_775
O13 Se1 O1 115.2(4) 1_554 2_765
O1 Se1 O1 103.2(5) 21_775 2_765
O13 Se1 O1 115.2(4) 1_554 .
O1 Se1 O1 103.2(5) 21_775 .
O1 Se1 O1 103.2(5) 2_765 .
O13 Se1 O13 0.000(18) 1_554 19_776
O1 Se1 O13 115.2(4) 21_775 19_776
O1 Se1 O13 115.2(4) 2_765 19_776
O1 Se1 O13 115.2(4) . 19_776
Se1 O1 W1 121.8(4) . .
Se1 O1 W1 121.8(4) . 23_565
W1 O1 W1 92.6(4) . 23_565
Se1 O1 W2 128.5(6) . .
W1 O1 W2 91.3(3) . .
W1 O1 W2 91.3(3) 23_565 .
W1 O2 W1 156.4(7) . 21_775
W1 O3 W1 148.7(7) 6_675 .
W1 O5 W1 120.3(6) . 23_565
W1 O6 W2 123.0(4) . .
W2 O9 W2 151.6(7) 21_775 .
Se1 O13 O13 180.00(17) 1_556 19_777
Se1 O13 Se1 180.0 1_556 19_776
O13 O13 Se1 0.00(6) 19_777 19_776
C1 N1 C1 21(2) . 24_655
C1 N1 C2 120(3) . .
C1 N1 C2 132(4) 24_655 .
C1 N1 C2 132(4) . 24_655
C1 N1 C2 120(3) 24_655 24_655
C2 N1 C2 53(5) . 24_655
C1 C1 N1 79.4(11) 24_655 .
C2 C2 N1 63(3) 24_655 .

loop_
_geom_bond_atom_site_label_1
_geom_bond_atom_site_label_2
_geom_bond_distance
_geom_bond_site_symmetry_2
W1 O4 1.705(8) .
W1 O3 1.902(3) .
W1 O2 1.909(3) .
W1 O6 1.924(10) .
W1 O5 1.929(6) .
W1 O1 2.315(7) .
W2 O10 1.688(14) .
W2 O9 1.907(3) .
W2 O9 1.907(3) 2_765
W2 O6 1.928(10) .
W2 O6 1.928(10) 23_565
W2 O1 2.420(12) .
Se1 O13 0.77(12) 1_554
Se1 O1 1.745(11) 21_775
Se1 O1 1.745(11) 2_765
Se1 O1 1.745(11) .
Se1 O13 2.24(13) 19_776
O13 O13 1.5(2) 19_777
O11' O11' 1.75(13) 17_655
N1 C1 1.477(18) .
N1 C1 1.477(18) 24_655
N1 C2 1.52(2) .
N1 C2 1.52(2) 24_655
C1 C1 0.54(5) 24_655
C2 C2 1.36(13) 24_655
